data_7158070
loop_
_publ_author_name
'Das, Sarasija'
'Choudhury, Anwesha'
'Mandal, Arnab'
'Kumar, Chandan'
'Ranjan Sahoo, Smruti'
'Bedi, Anjan'
'Shekhar Karmakar, Himadri'
'Gopal Ghosh, Nani'
'Dey, Somnath'
'Krishnan Iyer, Parameswar'
'Bhattacharyya, Sayan'
'Zade, Sanjio S.'

_publ_section_title
;
 An unconventional route to an ambipolar azaheterocycle and its <i>in
 situ</i> generated radical anion.
;
_journal_issue 23
_journal_name_full 'Organic &amp; biomolecular chemistry'
_journal_page_first 5114
_journal_page_last 5120
_journal_paper_doi 10.1039/d1ob00826a
_journal_volume 19
_journal_year 2021
_chemical_formula_sum 'C24 H14 Br1.287 Cl0.713 N2'
_chemical_formula_weight 458.5
_space_group_IT_number 14
_space_group_name_Hall '-P 2yn'
_space_group_name_H-M_alt 'P 1 21/n 1'
_symmetry_cell_setting monoclinic
_symmetry_Int_Tables_number 14
_symmetry_space_group_name_Hall '-P 2yn'
_symmetry_space_group_name_H-M 'P 1 21/n 1'
_audit_update_record
;
2020-12-02 deposited with the CCDC.	2021-05-05 downloaded from the CCDC.
;
_cell_angle_alpha 90
_cell_angle_beta 94.084(2)
_cell_angle_gamma 90
_cell_formula_units_Z 4
_cell_length_a 9.7636(3)
_cell_length_b 9.7605(2)
_cell_length_c 19.7943(5)
_cell_measurement_reflns_used 11659
_cell_measurement_temperature 100
_cell_measurement_theta_max 66.08
_cell_measurement_theta_min 4.53
_cell_volume 1881.56(8)
_computing_cell_refinement 'CrysAlisPro 1.171.40.54a (Rigaku OD, 2019)'
_computing_data_collection 'CrysAlisPro 1.171.40.54a (Rigaku OD, 2019)'
_computing_data_reduction 'CrysAlisPro 1.171.40.54a (Rigaku OD, 2019)'
_diffrn_ambient_temperature 100
_diffrn_detector 'CCD plate'
_diffrn_detector_area_resol_mean 7.9580
_diffrn_measured_fraction_theta_full 0.99
_diffrn_measured_fraction_theta_max 0.99
_diffrn_measurement_device 'four-circle diffractometer'
_diffrn_measurement_device_type 'SuperNova, Dual, Cu at home/near, Eos'
_diffrn_measurement_method '\w scans'
_diffrn_radiation_monochromator mirror
_diffrn_radiation_probe x-ray
_diffrn_radiation_source 'X-ray tube'
_diffrn_radiation_type 'Cu K\a'
_diffrn_radiation_wavelength 1.54184
_diffrn_reflns_av_R_equivalents 0.1039
_diffrn_reflns_av_unetI/netI 0.0129
_diffrn_reflns_limit_h_max 11
_diffrn_reflns_limit_h_min -8
_diffrn_reflns_limit_k_max 11
_diffrn_reflns_limit_k_min -11
_diffrn_reflns_limit_l_max 23
_diffrn_reflns_limit_l_min -23
_diffrn_reflns_number 5532
_diffrn_reflns_theta_full 66.15
_diffrn_reflns_theta_max 66.15
_diffrn_reflns_theta_min 4.92
_diffrn_source 'micro-focus sealed X-ray tube'
_exptl_absorpt_coefficient_mu 4.709
_exptl_absorpt_correction_T_max 1
_exptl_absorpt_correction_T_min 0.428
_exptl_absorpt_correction_type multi-scan
_exptl_absorpt_process_details
;
CrysAlisPro 1.171.40.54a (Rigaku Oxford Diffraction, 2019)
Empirical absorption correction using spherical harmonics,
 implemented in SCALE3 ABSPACK scaling algorithm.
;
_exptl_crystal_colour orange
_exptl_crystal_density_diffrn 1.6186
_exptl_crystal_description block
_exptl_crystal_F_000 917
_exptl_crystal_size_max 0.30
_exptl_crystal_size_mid 0.15
_exptl_crystal_size_min 0.12
_refine_diff_density_max 1.34
_refine_diff_density_min -1.02
_refine_ls_extinction_method none
_refine_ls_goodness_of_fit_gt 3.41
_refine_ls_goodness_of_fit_ref 3.33
_refine_ls_hydrogen_treatment constr
_refine_ls_number_constraints 66
_refine_ls_number_parameters 255
_refine_ls_number_reflns 5506
_refine_ls_number_restraints 0
_refine_ls_R_factor_all 0.0569
_refine_ls_R_factor_gt 0.0543
_refine_ls_shift/su_max 0.0015
_refine_ls_shift/su_mean 0.0000
_refine_ls_structure_factor_coef F
_refine_ls_weighting_details w=1/(\s^2^(F)+0.0004F^2^)
_refine_ls_weighting_scheme sigma
_refine_ls_wR_factor_gt 0.0834
_refine_ls_wR_factor_ref 0.0840
_reflns_number_gt 5153
_reflns_number_total 5506
_reflns_threshold_expression I>3\s(I)
_cod_data_source_file d1ob00826a2.cif
_cod_data_source_block I
_cod_depositor_comments
;
The following automatic conversions were performed:

data item '_diffrn_radiation_probe' value 'X-ray' was changed to
'x-ray' in accordance with the
/home/data/users/saulius/crontab/automatic-downloads/rss-feeds/RSC/lib/dictionaries/cif_core.dic
dictionary named 'cif_core.dic' version 2.4.2 last updated on
2011-04-26.

Automatic conversion script
Id: cif_fix_values 7556 2019-12-06 15:28:31Z antanas 

 Adding full bibliography for 7158069--7158070.cif.
;
_cod_original_sg_symbol_Hall '-P 2yabc'
_cod_database_code 7158070

loop_
_space_group_symop_id
_space_group_symop_operation_xyz
1 x,y,z
2 -x+1/2,y+1/2,-z+1/2
3 -x,-y,-z
4 x+1/2,-y+1/2,z+1/2

loop_
_atom_site_label
_atom_site_type_symbol
_atom_site_fract_x
_atom_site_fract_y
_atom_site_fract_z
_atom_site_adp_type
_atom_site_U_iso_or_equiv
_atom_site_site_symmetry_multiplicity
_atom_site_occupancy
_atom_site_calc_flag
_atom_site_refinement_flags
_atom_site_disorder_assembly
_atom_site_disorder_group
Br1 Br 0.06442(5) 0.69389(4) 0.615687(19) Uani 0.02112(15) 4 1 d . . .
Cl1 Cl 0.45087(5) 0.32411(5) 0.40255(2) Uani 0.0250(3) 4 0.713(4) d . . .
N1 N 0.1673(3) 0.3792(3) 0.63654(15) Uani 0.0168(9) 4 1 d . . .
N2 N 0.3160(3) 0.2556(4) 0.53146(15) Uani 0.0170(9) 4 1 d . . .
C5 C 0.3189(4) 0.8133(4) 0.44719(19) Uani 0.0162(11) 4 1 d . . .
C6 C 0.2013(4) 0.7478(4) 0.46754(16) Uani 0.0154(11) 4 1 d . . .
C7 C 0.1990(4) 0.6083(4) 0.33088(18) Uani 0.0176(11) 4 1 d . . .
C8 C 0.2706(4) 0.3832(4) 0.52934(18) Uani 0.0157(11) 4 1 d . . .
C9 C 0.2170(4) 0.2470(4) 0.64191(17) Uani 0.0151(11) 4 1 d . . .
C10 C 0.2090(4) 0.6102(4) 0.49942(18) Uani 0.0164(11) 4 1 d . . .
C11 C 0.3091(4) 0.9402(4) 0.41611(19) Uani 0.0213(12) 4 1 d . . .
C12 C 0.0760(4) 0.8147(4) 0.45707(18) Uani 0.0161(11) 4 1 d . . .
C13 C 0.1590(4) 0.5789(4) 0.55898(18) Uani 0.0159(11) 4 1 d . . .
C14 C 0.4462(4) 0.6092(4) 0.32735(18) Uani 0.0185(11) 4 1 d . . .
C15 C 0.3285(4) 0.5641(4) 0.35691(17) Uani 0.0145(10) 4 1 d . . .
C16 C 0.0669(4) 0.9418(4) 0.42591(18) Uani 0.0182(11) 4 1 d . . .
C17 C 0.1831(4) 1.0038(4) 0.40495(19) Uani 0.0201(11) 4 1 d . . .
C18 C 0.1941(4) 0.4409(4) 0.58128(17) Uani 0.0140(10) 4 1 d . . .
C19 C 0.3410(4) 0.4728(4) 0.41586(18) Uani 0.0163(11) 4 1 d . . .
C20 C 0.2815(4) 0.4873(4) 0.47467(17) Uani 0.0148(10) 4 1 d . . .
C21 C 0.2876(4) 0.1836(4) 0.58945(19) Uani 0.0163(11) 4 1 d . . .
C22 C 0.3294(4) 0.0473(4) 0.59613(20) Uani 0.0195(11) 4 1 d . . .
C23 C 0.1899(4) 0.7009(4) 0.27756(18) Uani 0.0208(13) 4 1 d . . .
C24 C 0.4356(5) 0.7035(4) 0.2756(2) Uani 0.0228(13) 4 1 d . . .
C25 C 0.3075(4) 0.7499(5) 0.25030(18) Uani 0.0240(13) 4 1 d . . .
C26 C 0.3096(4) -0.0235(4) 0.6541(2) Uani 0.0247(13) 4 1 d . . .
C27 C 0.1983(4) 0.1701(4) 0.70122(19) Uani 0.0205(12) 4 1 d . . .
C28 C 0.2446(4) 0.0384(4) 0.70681(19) Uani 0.0222(12) 4 1 d . . .
Br2 Br 0.45087(5) 0.32411(5) 0.40255(2) Uani 0.0250(3) 4 0.287(4) d . . .
H1c5 H 0.406887 0.770045 0.454825 Uiso 0.0194 4 1 d . . .
H1c7 H 0.11739 0.574889 0.349674 Uiso 0.0211 4 1 d . . .
H1c11 H 0.390307 0.984272 0.402208 Uiso 0.0255 4 1 d . . .
H1c12 H -0.00556 0.772187 0.471646 Uiso 0.0193 4 1 d . . .
H1c14 H 0.534666 0.574195 0.343169 Uiso 0.0222 4 1 d . . .
H1c16 H -0.020464 0.986597 0.41894 Uiso 0.0219 4 1 d . . .
H1c17 H 0.176699 1.091139 0.382615 Uiso 0.0241 4 1 d . . .
H1c22 H 0.372164 0.003091 0.559775 Uiso 0.0234 4 1 d . . .
H1c23 H 0.101379 0.731419 0.259338 Uiso 0.025 4 1 d . . .
H1c24 H 0.517087 0.737448 0.256883 Uiso 0.0273 4 1 d . . .
H1c25 H 0.300359 0.815571 0.214115 Uiso 0.0288 4 1 d . . .
H1c26 H 0.340726 -0.116514 0.658714 Uiso 0.0296 4 1 d . . .
H1c27 H 0.152919 0.210919 0.737695 Uiso 0.0246 4 1 d . . .
H1c28 H 0.232219 -0.012407 0.747458 Uiso 0.0266 4 1 d . . .

loop_
_atom_site_aniso_label
_atom_site_aniso_type_symbol
_atom_site_aniso_U_11
_atom_site_aniso_U_22
_atom_site_aniso_U_33
_atom_site_aniso_U_12
_atom_site_aniso_U_13
_atom_site_aniso_U_23
Br1 Br 0.0266(3) 0.0179(3) 0.0207(2) 0.00360(17) 0.01456(18) -0.00021(14)
Cl1 Cl 0.0289(5) 0.0274(4) 0.0198(4) 0.0033(3) 0.0091(3) 0.0059(3)
N1 N 0.0135(17) 0.0188(17) 0.0185(14) -0.0023(14) 0.0044(12) -0.0025(12)
N2 N 0.0157(17) 0.0204(18) 0.0155(14) -0.0017(15) 0.0055(12) -0.0017(13)
C5 C 0.015(2) 0.016(2) 0.0179(17) 0.0005(16) 0.0065(15) 0.0002(14)
C6 C 0.020(2) 0.0149(19) 0.0117(15) 0.0000(17) 0.0065(14) 0.0004(14)
C7 C 0.017(2) 0.0173(19) 0.0188(17) -0.0036(17) 0.0069(15) -0.0036(15)
C8 C 0.0090(18) 0.019(2) 0.0194(17) -0.0025(16) 0.0023(14) 0.0022(15)
C9 C 0.0147(19) 0.013(2) 0.0174(16) -0.0012(16) 0.0029(14) 0.0013(14)
C10 C 0.0113(18) 0.0204(19) 0.0180(17) -0.0028(16) 0.0054(14) 0.0013(15)
C11 C 0.018(2) 0.024(2) 0.0235(18) -0.0069(18) 0.0091(16) 0.0007(17)
C12 C 0.014(2) 0.020(2) 0.0146(17) -0.0045(16) 0.0060(15) -0.0007(14)
C13 C 0.017(2) 0.0136(19) 0.0189(17) 0.0032(16) 0.0115(14) -0.0048(14)
C14 C 0.010(2) 0.026(2) 0.0201(17) 0.0007(17) 0.0053(15) 0.0009(16)
C15 C 0.021(2) 0.0111(18) 0.0122(15) -0.0023(16) 0.0065(14) -0.0015(13)
C16 C 0.013(2) 0.021(2) 0.0213(17) 0.0040(17) 0.0056(14) -0.0018(15)
C17 C 0.024(2) 0.016(2) 0.0210(17) 0.0019(17) 0.0081(16) 0.0056(16)
C18 C 0.0087(18) 0.0169(19) 0.0164(16) -0.0012(15) 0.0006(13) -0.0047(14)
C19 C 0.016(2) 0.0119(18) 0.0212(17) -0.0030(15) 0.0033(14) 0.0006(14)
C20 C 0.0114(18) 0.0152(19) 0.0180(17) -0.0012(15) 0.0024(14) 0.0009(14)
C21 C 0.015(2) 0.019(2) 0.0155(17) -0.0037(15) 0.0025(14) 0.0010(14)
C22 C 0.015(2) 0.018(2) 0.0257(19) -0.0023(17) 0.0055(15) -0.0030(16)
C23 C 0.020(2) 0.029(2) 0.0139(17) 0.0048(18) -0.0013(15) -0.0015(15)
C24 C 0.025(2) 0.026(2) 0.0195(19) -0.0026(19) 0.0104(17) 0.0019(15)
C25 C 0.030(2) 0.028(2) 0.0155(17) 0.004(2) 0.0068(16) 0.0043(16)
C26 C 0.031(2) 0.016(2) 0.027(2) -0.0006(18) 0.0013(18) 0.0068(16)
C27 C 0.018(2) 0.029(2) 0.0155(17) -0.0046(17) 0.0095(15) -0.0055(16)
C28 C 0.023(2) 0.024(2) 0.0194(18) -0.0038(18) 0.0034(16) 0.0073(16)
Br2 Br 0.0289(5) 0.0274(4) 0.0198(4) 0.0033(3) 0.0091(3) 0.0059(3)

loop_
_atom_type_symbol
_atom_type_scat_dispersion_real
_atom_type_scat_dispersion_imag
_atom_type_scat_source
C 0.0181 0.0091 'International Tables Vol C tables 4.2.6.8 and 6.1.1.1'
H 0.0000 0.0000 'International Tables Vol C tables 4.2.6.8 and 6.1.1.1'
Br -0.6763 1.2805 'International Tables Vol C tables 4.2.6.8 and 6.1.1.1'
Cl 0.3639 0.7018 'International Tables Vol C tables 4.2.6.8 and 6.1.1.1'
N 0.0311 0.0180 'International Tables Vol C tables 4.2.6.8 and 6.1.1.1'

loop_
_exptl_crystal_face_index_h
_exptl_crystal_face_index_k
_exptl_crystal_face_index_l
_exptl_crystal_face_perp_dist
? ? ? ?

loop_
_geom_angle_atom_site_label_1
_geom_angle_atom_site_label_2
_geom_angle_atom_site_label_3
_geom_angle_site_symmetry_1
_geom_angle_site_symmetry_2
_geom_angle_site_symmetry_3
_geom_angle
_geom_angle_publ_flag
N1 Br1 C13 . . . 49.41(12) ?
N2 Cl1 Br2 . . . 0 ?
Br1 N1 C9 . . . 176.1(2) ?
Br1 N1 C18 . . . 62.1(2) ?
C9 N1 C18 . . . 114.2(3) ?
Cl1 N2 C8 . . . 86.0(2) ?
Cl1 N2 C21 . . . 158.6(3) ?
Cl1 N2 Br2 . . . 0 ?
C8 N2 C21 . . . 114.6(3) ?
C8 N2 Br2 . . . 86.0(2) ?
C21 N2 Br2 . . . 158.6(3) ?
C6 C5 C11 . . . 120.4(4) ?
C6 C5 H1c5 . . . 119.81 ?
C11 C5 H1c5 . . . 119.81 ?
C5 C6 C10 . . . 121.3(3) ?
C5 C6 C12 . . . 118.3(3) ?
C10 C6 C12 . . . 120.4(3) ?
C15 C7 C23 . . . 119.2(4) ?
C15 C7 H1c7 . . . 120.41 ?
C23 C7 H1c7 . . . 120.4 ?
N2 C8 C18 . . . 122.7(3) ?
N2 C8 C20 . . . 128.5(3) ?
C18 C8 C20 . . . 108.7(3) ?
N1 C9 C21 . . . 122.3(3) ?
N1 C9 C27 . . . 119.6(3) ?
C21 C9 C27 . . . 118.1(3) ?
C6 C10 C13 . . . 124.7(3) ?
C6 C10 C20 . . . 126.8(3) ?
C13 C10 C20 . . . 108.4(3) ?
C5 C11 C17 . . . 120.4(4) ?
C5 C11 H1c11 . . . 119.78 ?
C17 C11 H1c11 . . . 119.78 ?
C6 C12 C16 . . . 121.0(4) ?
C6 C12 H1c12 . . . 119.51 ?
C16 C12 H1c12 . . . 119.51 ?
Br1 C13 C10 . . . 127.9(3) ?
Br1 C13 C18 . . . 119.3(3) ?
C10 C13 C18 . . . 112.7(3) ?
C15 C14 C24 . . . 120.1(4) ?
C15 C14 H1c14 . . . 119.94 ?
C24 C14 H1c14 . . . 119.94 ?
C7 C15 C14 . . . 119.8(3) ?
C7 C15 C19 . . . 120.1(3) ?
C14 C15 C19 . . . 120.0(3) ?
C12 C16 C17 . . . 120.0(4) ?
C12 C16 H1c16 . . . 119.98 ?
C17 C16 H1c16 . . . 119.98 ?
C11 C17 C16 . . . 119.8(4) ?
C11 C17 H1c17 . . . 120.09 ?
C16 C17 H1c17 . . . 120.09 ?
N1 C18 C8 . . . 125.0(4) ?
N1 C18 C13 . . . 129.2(3) ?
C8 C18 C13 . . . 105.7(3) ?
C15 C19 C20 . . . 127.5(3) ?
C15 C19 Br2 . . . 112.5(3) ?
C20 C19 Br2 . . . 120.0(3) ?
C8 C20 C10 . . . 104.4(3) ?
C8 C20 C19 . . . 127.8(3) ?
C10 C20 C19 . . . 127.7(3) ?
N2 C21 C9 . . . 121.1(3) ?
N2 C21 C22 . . . 119.1(3) ?
C9 C21 C22 . . . 119.8(3) ?
C21 C22 C26 . . . 120.3(4) ?
C21 C22 H1c22 . . . 119.85 ?
C26 C22 H1c22 . . . 119.85 ?
C7 C23 C25 . . . 120.7(4) ?
C7 C23 H1c23 . . . 119.65 ?
C25 C23 H1c23 . . . 119.65 ?
C14 C24 C25 . . . 120.3(4) ?
C14 C24 H1c24 . . . 119.85 ?
C25 C24 H1c24 . . . 119.85 ?
C23 C25 C24 . . . 119.7(4) ?
C23 C25 H1c25 . . . 120.13 ?
C24 C25 H1c25 . . . 120.13 ?
C22 C26 C28 . . . 120.6(4) ?
C22 C26 H1c26 . . . 119.72 ?
C28 C26 H1c26 . . . 119.73 ?
C9 C27 C28 . . . 120.3(4) ?
C9 C27 H1c27 . . . 119.83 ?
C28 C27 H1c27 . . . 119.83 ?
C26 C28 C27 . . . 120.8(4) ?
C26 C28 H1c28 . . . 119.59 ?
C27 C28 H1c28 . . . 119.59 ?
Cl1 Br2 N2 . . . 0 ?
Cl1 Br2 C19 . . . 0 ?
N2 Br2 C19 . . . 76.11(13) ?

loop_
_geom_bond_atom_site_label_1
_geom_bond_atom_site_label_2
_geom_bond_site_symmetry_1
_geom_bond_site_symmetry_2
_geom_bond_distance
_geom_bond_publ_flag
Br1 N1 . . 3.249(3) ?
Br1 C13 . . 1.876(4) ?
Cl1 N2 . . 3.029(3) ?
Cl1 Br2 . . 0 ?
N1 C9 . . 1.380(5) ?
N1 C18 . . 1.291(5) ?
N2 C8 . . 1.322(5) ?
N2 C21 . . 1.390(5) ?
N2 Br2 . . 3.029(3) ?
C5 C6 . . 1.398(6) ?
C5 C11 . . 1.382(6) ?
C5 H1c5 . . 0.96 ?
C6 C10 . . 1.483(5) ?
C6 C12 . . 1.390(6) ?
C7 C15 . . 1.399(5) ?
C7 C23 . . 1.388(5) ?
C7 H1c7 . . 0.96 ?
C8 C18 . . 1.429(5) ?
C8 C20 . . 1.494(5) ?
C9 C21 . . 1.428(5) ?
C9 C27 . . 1.416(5) ?
C10 C13 . . 1.343(5) ?
C10 C20 . . 1.494(5) ?
C11 C17 . . 1.381(6) ?
C11 H1c11 . . 0.96 ?
C12 C16 . . 1.386(5) ?
C12 H1c12 . . 0.96 ?
C13 C18 . . 1.451(5) ?
C14 C15 . . 1.397(6) ?
C14 C24 . . 1.376(6) ?
C14 H1c14 . . 0.96 ?
C15 C19 . . 1.466(5) ?
C16 C17 . . 1.376(6) ?
C16 H1c16 . . 0.96 ?
C17 H1c17 . . 0.96 ?
C19 C20 . . 1.345(5) ?
C19 Br2 . . 1.835(4) ?
C21 C22 . . 1.394(5) ?
C22 C26 . . 1.365(6) ?
C22 H1c22 . . 0.96 ?
C23 C25 . . 1.388(6) ?
C23 H1c23 . . 0.96 ?
C24 C25 . . 1.390(6) ?
C24 H1c24 . . 0.96 ?
C25 H1c25 . . 0.96 ?
C26 C28 . . 1.396(6) ?
C26 H1c26 . . 0.96 ?
C27 C28 . . 1.365(6) ?
C27 H1c27 . . 0.96 ?
C28 H1c28 . . 0.96 ?

loop_
_geom_hbond_atom_site_label_D
_geom_hbond_atom_site_label_H
_geom_hbond_atom_site_label_A
_geom_hbond_site_symmetry_D
_geom_hbond_site_symmetry_H
_geom_hbond_site_symmetry_A
_geom_hbond_distance_DH
_geom_hbond_distance_HA
_geom_hbond_distance_DA
_geom_hbond_angle_DHA
_geom_hbond_publ_flag
C5 H1c5 N2 . . 3_666 0.96 2.71 3.623(5) 158.76 ?
C7 H1c7 N1 . . 3_566 0.96 2.85 3.681(5) 145.73 ?
C11 H1c11 C22 . . 3_666 0.96 2.75 3.558(6) 141.97 ?
C12 H1c12 C8 . . 3_566 0.96 3.00 3.922(5) 161.86 ?
C12 H1c12 C18 . . 3_566 0.96 2.92 3.669(5) 135.60 ?
C12 H1c12 C21 . . 3_566 0.96 2.96 3.603(5) 125.56 ?
C14 H1c14 N1 . . 3_666 0.96 2.94 3.792(5) 147.87 ?
C14 H1c14 C9 . . 3_666 0.96 2.99 3.588(5) 122.00 ?
C14 H1c14 C18 . . 3_666 0.96 2.95 3.865(5) 159.55 ?
C22 H1c22 C5 . . 1_545 0.96 2.92 3.725(5) 142.65 ?
C22 H1c22 C11 . . 1_545 0.96 2.93 3.705(5) 138.47 ?
C24 H1c24 Br1 . . 4_564 0.96 2.94 3.629(4) 129.47 ?
C24 H1c24 C27 . . 3_666 0.96 2.98 3.778(6) 141.10 ?
C25 H1c25 C7 . . 2_555 0.96 2.99 3.848(6) 149.08 ?
C28 H1c28 N1 . . 2_546 0.96 2.65 3.520(5) 150.56 ?

loop_
_twin_individual_id
_twin_individual_mass_fraction_refined
_twin_individual_twin_matrix_11
_twin_individual_twin_matrix_12
_twin_individual_twin_matrix_13
_twin_individual_twin_matrix_21
_twin_individual_twin_matrix_22
_twin_individual_twin_matrix_23
_twin_individual_twin_matrix_31
_twin_individual_twin_matrix_32
_twin_individual_twin_matrix_33
1 0.5555(13) 1 0 0 0 1 0 0 0 1
2 0.4445(13) 1 0 -0.29 0 -1 0 0 0 -1
